data_4329172
loop_
_publ_author_name
'Girijesh Kumar'
'Rajeev Gupta'

_publ_contact_author_address
;Deprtment of chemistry, University of Delhi
Delhi- 110007
INDIA
;
_publ_contact_author_email rgupta@chemistry.du.ac.in
_publ_contact_author_fax '+91-11-27666605 '
_publ_contact_author_name 'Dr. Rajeev Gupta'
_publ_contact_author_phone '+91-11-27666646 '
_publ_section_title
;
 Cobalt Complexes Appended withp- andm-Carboxylates: Two Unique
 {Co3+-Cd2+} Networks and Their Regioselective and Size-Selective
 Heterogeneous Catalysis
;
_journal_name_full 'Inorganic Chemistry'
_journal_page_first 5497
_journal_page_last 5499
_journal_paper_doi 10.1021/ic202594s
_journal_volume 51
_journal_year 2012
_chemical_formula_moiety 'C84 H44 Cd4 Co2 N12 O37, 28(O)'
_chemical_formula_sum 'C84 H44 Cd4 Co2 N12 O65'
_chemical_formula_weight 2828.77
_chemical_name_systematic
;
 ?
;
_space_group_IT_number 62
_symmetry_cell_setting orthorhombic
_symmetry_space_group_name_Hall '-P 2ac 2n'
_symmetry_space_group_name_H-M 'P n m a'
_atom_sites_solution_hydrogens geom
_atom_sites_solution_primary direct
_atom_sites_solution_secondary difmap
_audit_creation_method SHELXL-97
_cell_angle_alpha 90.000(5)
_cell_angle_beta 90.000(5)
_cell_angle_gamma 90.000(5)
_cell_formula_units_Z 4
_cell_length_a 19.018(5)
_cell_length_b 29.527(5)
_cell_length_c 23.963(5)
_cell_measurement_temperature 150(2)
_cell_volume 13456(5)
_computing_cell_refinement 'X-calibur S SAINT'
_computing_data_collection 'Xcalibur, Sapphire3'
_computing_data_reduction 'X-calibur S SAINT'
_computing_molecular_graphics 'Oxford SHELXTL'
_computing_publication_material 'Oxford SHELXTL'
_computing_structure_refinement 'SHELXL-97 (Sheldrick, 1997)'
_computing_structure_solution 'SHELXS-97 (Sheldrick, 1990)'
_diffrn_ambient_temperature 150(2)
_diffrn_measured_fraction_theta_full 0.987
_diffrn_measured_fraction_theta_max 0.987
_diffrn_measurement_device_type 'Xcalibur, Sapphire3'
_diffrn_measurement_method '\w scans'
_diffrn_radiation_monochromator graphite
_diffrn_radiation_source 'fine-focus sealed tube'
_diffrn_radiation_type MoK\a
_diffrn_radiation_wavelength 0.71073
_diffrn_reflns_av_R_equivalents 0.0208
_diffrn_reflns_av_sigmaI/netI 0.0191
_diffrn_reflns_limit_h_max 16
_diffrn_reflns_limit_h_min -22
_diffrn_reflns_limit_k_max 35
_diffrn_reflns_limit_k_min -34
_diffrn_reflns_limit_l_max 28
_diffrn_reflns_limit_l_min -28
_diffrn_reflns_number 51010
_diffrn_reflns_theta_full 25.00
_diffrn_reflns_theta_max 25.00
_diffrn_reflns_theta_min 3.06
_exptl_absorpt_coefficient_mu 0.954
_exptl_absorpt_correction_type none
_exptl_crystal_colour brown
_exptl_crystal_density_diffrn 1.396
_exptl_crystal_description block
_exptl_crystal_F_000 5592
_exptl_crystal_size_max 0.30
_exptl_crystal_size_mid 0.20
_exptl_crystal_size_min 0.10
_refine_diff_density_max 2.335
_refine_diff_density_min -1.626
_refine_diff_density_rms 0.164
_refine_ls_extinction_method none
_refine_ls_goodness_of_fit_ref 1.064
_refine_ls_hydrogen_treatment constr
_refine_ls_matrix_type full
_refine_ls_number_parameters 758
_refine_ls_number_reflns 11959
_refine_ls_number_restraints 6
_refine_ls_restrained_S_all 1.063
_refine_ls_R_factor_all 0.0918
_refine_ls_R_factor_gt 0.0791
_refine_ls_shift/su_max 0.001
_refine_ls_shift/su_mean 0.000
_refine_ls_structure_factor_coef Fsqd
_refine_ls_weighting_details 'calc w=1/[\s^2^(Fo^2^)+(0.1201P)^2^+105.1525P] where P=(Fo^2^+2Fc^2^)/3'
_refine_ls_weighting_scheme calc
_refine_ls_wR_factor_gt 0.2109
_refine_ls_wR_factor_ref 0.2270
_reflns_number_gt 10195
_reflns_number_total 11959
_reflns_threshold_expression >2sigma(I)
_cod_data_source_file ic202594s_si_002_1.cif
_cod_data_source_block 3
_cod_database_code 4329172

loop_
_symmetry_equiv_pos_as_xyz
'x, y, z'
'-x+1/2, -y, z+1/2'
'x+1/2, -y+1/2, -z+1/2'
'-x, y+1/2, -z'
'-x, -y, -z'
'x-1/2, y, -z-1/2'
'-x-1/2, y-1/2, z-1/2'
'x, -y-1/2, z'

loop_
_atom_site_label
_atom_site_type_symbol
_atom_site_fract_x
_atom_site_fract_y
_atom_site_fract_z
_atom_site_U_iso_or_equiv
_atom_site_adp_type
_atom_site_occupancy
_atom_site_symmetry_multiplicity
_atom_site_calc_flag
_atom_site_refinement_flags
C1 C 1.1392(6) 1.1816(3) 0.5132(5) 0.065(3) Uani 1 1 d .
C2 C 1.1056(5) 1.1471(3) 0.5503(4) 0.054(2) Uani 1 1 d .
C3 C 1.0513(6) 1.1207(3) 0.5321(4) 0.062(3) Uani 1 1 d .
H3 H 1.0343 1.1240 0.4951 0.074 Uiso 1 1 calc R
C4 C 1.0201(5) 1.0884(3) 0.5682(3) 0.051(2) Uani 1 1 d .
H4 H 0.9828 1.0697 0.5555 0.062 Uiso 1 1 calc R
C5 C 1.0450(4) 1.0845(2) 0.6225(3) 0.0344(15) Uani 1 1 d .
C6 C 1.0983(4) 1.1113(3) 0.6400(4) 0.0454(18) Uani 1 1 d .
H6 H 1.1150 1.1086 0.6772 0.054 Uiso 1 1 calc R
C7 C 1.1290(4) 1.1429(3) 0.6042(4) 0.055(2) Uani 1 1 d .
H7 H 1.1662 1.1615 0.6172 0.066 Uiso 1 1 calc R
C8 C 0.9472(4) 1.0561(3) 0.6735(3) 0.0442(19) Uani 1 1 d .
C9 C 0.9228(3) 1.0171(3) 0.7086(3) 0.0342(15) Uani 1 1 d .
C10 C 0.8561(4) 1.0094(3) 0.7293(3) 0.0430(18) Uani 1 1 d .
H10 H 0.8194 1.0304 0.7222 0.052 Uiso 1 1 calc R
C11 C 0.8428(4) 0.9710(2) 0.7602(3) 0.0384(16) Uani 1 1 d .
H11 H 0.7967 0.9651 0.7737 0.046 Uiso 1 1 calc R
C12 C 0.8976(4) 0.9406(2) 0.7717(3) 0.0370(15) Uani 1 1 d .
H12 H 0.8900 0.9145 0.7941 0.044 Uiso 1 1 calc R
C13 C 0.9624(3) 0.9497(2) 0.7496(3) 0.0289(13) Uani 1 1 d .
C14 C 1.0264(4) 0.9212(2) 0.7533(3) 0.0357(15) Uani 1 1 d .
C15 C 1.1428(3) 0.9114(2) 0.7244(3) 0.0278(13) Uani 1 1 d .
C16 C 1.1817(4) 0.9078(2) 0.7732(3) 0.0363(15) Uani 1 1 d .
H16 H 1.1691 0.9253 0.8049 0.044 Uiso 1 1 calc R
C17 C 1.2388(3) 0.8787(2) 0.7759(3) 0.0370(15) Uani 1 1 d .
H17 H 1.2647 0.8757 0.8097 0.044 Uiso 1 1 calc R
C18 C 1.2582(3) 0.8538(2) 0.7290(3) 0.0371(16) Uani 1 1 d .
C19 C 1.2223(4) 0.8598(3) 0.6800(3) 0.051(2) Uani 1 1 d .
H19 H 1.2374 0.8445 0.6472 0.062 Uiso 1 1 calc R
C20 C 1.1640(4) 0.8880(3) 0.6778(3) 0.0425(18) Uani 1 1 d .
H20 H 1.1385 0.8912 0.6438 0.051 Uiso 1 1 calc R
C21 C 1.3172(4) 0.8196(3) 0.7344(4) 0.0468(19) Uani 1 1 d .
C22 C 0.7538(4) 0.9192(2) 0.5690(3) 0.0368(15) Uani 1 1 d .
C23 C 0.8294(4) 0.9289(2) 0.5798(3) 0.0336(14) Uani 1 1 d .
C24 C 0.8727(4) 0.8995(2) 0.6103(3) 0.0332(14) Uani 1 1 d .
H24 H 0.8539 0.8719 0.6243 0.040 Uiso 1 1 calc R
C25 C 0.9423(3) 0.9100(2) 0.6204(3) 0.0326(14) Uani 1 1 d .
H25 H 0.9709 0.8898 0.6413 0.039 Uiso 1 1 calc R
C26 C 0.9708(4) 0.9500(2) 0.6000(3) 0.0323(14) Uani 1 1 d .
C27 C 0.9313(4) 0.9768(3) 0.5661(4) 0.054(2) Uani 1 1 d .
H27 H 0.9520 1.0024 0.5485 0.065 Uiso 1 1 calc R
C28 C 0.8607(4) 0.9670(3) 0.5568(4) 0.053(2) Uani 1 1 d .
H28 H 0.8334 0.9867 0.5343 0.063 Uiso 1 1 calc R
C29 C 1.0927(3) 0.9624(2) 0.5785(3) 0.0310(14) Uani 1 1 d .
C30 C 1.1565(3) 0.9869(2) 0.6000(3) 0.0309(14) Uani 1 1 d .
C31 C 1.2199(4) 0.9938(3) 0.5722(3) 0.0434(18) Uani 1 1 d .
H31 H 1.2288 0.9801 0.5371 0.052 Uiso 1 1 calc R
C32 C 1.2697(4) 1.0213(3) 0.5975(3) 0.049(2) Uani 1 1 d .
H32 H 1.3121 1.0281 0.5783 0.059 Uiso 1 1 calc R
C33 C 1.2585(3) 1.0392(3) 0.6506(3) 0.0404(17) Uani 1 1 d .
H33 H 1.2928 1.0577 0.6681 0.049 Uiso 1 1 calc R
C34 C 1.1954(3) 1.0290(2) 0.6769(3) 0.0292(13) Uani 1 1 d .
C35 C 0.3284(3) 0.9553(2) 0.2329(3) 0.0323(14) Uani 1 1 d .
C36 C 0.4262(3) 0.9571(2) 0.2949(3) 0.0311(14) Uani 1 1 d .
C37 C 0.4618(7) 0.9167(4) 0.2983(4) 0.074(3) Uani 1 1 d .
H37 H 0.4619 0.8968 0.2671 0.089 Uiso 1 1 calc R
C38 C 0.4978(8) 0.9045(4) 0.3465(4) 0.090(4) Uani 1 1 d .
H38 H 0.5208 0.8760 0.3484 0.109 Uiso 1 1 calc R
C39 C 0.5002(4) 0.9330(3) 0.3910(3) 0.0447(18) Uani 1 1 d .
C40 C 0.4655(5) 0.9743(3) 0.3880(3) 0.051(2) Uani 1 1 d .
H40 H 0.4668 0.9945 0.4189 0.061 Uiso 1 1 calc R
C41 C 0.4290(4) 0.9863(3) 0.3399(3) 0.0469(19) Uani 1 1 d .
H41 H 0.4057 1.0147 0.3380 0.056 Uiso 1 1 calc R
C42 C 0.5399(4) 0.9200(3) 0.4426(4) 0.050(2) Uani 1 1 d .
N1 N 1.0145(3) 1.05090(19) 0.6589(2) 0.0326(12) Uani 1 1 d .
N2 N 0.9734(3) 0.98704(17) 0.7189(2) 0.0246(10) Uani 1 1 d .
N3 N 1.0795(3) 0.93733(18) 0.7239(2) 0.0278(11) Uani 1 1 d .
N4 N 1.0404(3) 0.96435(19) 0.6155(2) 0.0294(11) Uani 1 1 d .
N5 N 1.1470(3) 1.00408(18) 0.6507(2) 0.0270(11) Uani 1 1 d .
N6 N 0.3925(3) 0.97082(18) 0.2448(2) 0.0270(11) Uani 1 1 d .
O1 O 0.9078(3) 1.0880(2) 0.6630(3) 0.074(2) Uani 1 1 d .
O2 O 1.0250(3) 0.8847(2) 0.7815(3) 0.071(2) Uani 1 1 d .
O1W O 1.2369(3) 1.20098(16) 0.3824(2) 0.0412(12) Uani 1 1 d .
O3 O 1.0924(3) 0.94426(19) 0.53165(19) 0.0421(12) Uani 1 1 d .
O2W O 1.3218(4) 1.2500 0.4804(3) 0.0438(17) Uani 1 2 d S
O4 O 0.2909(2) 0.93052(18) 0.2632(2) 0.0425(12) Uani 1 1 d .
O3W O 1.4822(5) 0.7500 0.6784(4) 0.061(2) Uani 1 2 d S
O5 O 1.1028(5) 1.1966(3) 0.4726(3) 0.089(3) Uani 1 1 d .
O4W O 1.4952(4) 0.8050(3) 0.7901(3) 0.073(2) Uani 1 1 d .
O6 O 1.1996(5) 1.1949(2) 0.5223(4) 0.092(3) Uani 1 1 d .
O5W O 1.4087(5) 0.7500 0.8681(4) 0.070(3) Uani 1 2 d S
O7 O 1.3321(3) 0.8039(2) 0.7808(3) 0.0646(18) Uani 1 1 d .
O6W O 0.5366(3) 0.9138(2) 0.5898(3) 0.0641(17) Uani 1 1 d .
O8 O 1.3497(5) 0.8078(4) 0.6922(3) 0.115(4) Uani 1 1 d U
O7W O 0.5986(3) 0.82074(16) 0.5605(2) 0.0399(11) Uani 1 1 d .
O9 O 0.7155(3) 0.94875(19) 0.5456(3) 0.0508(14) Uani 1 1 d .
O8W O 0.6951(4) 0.8649(3) 0.4573(3) 0.0697(18) Uani 1 1 d .
O10 O 0.7283(3) 0.88105(17) 0.5820(2) 0.0413(12) Uani 1 1 d .
O9W O 1.3914(11) 0.7500 0.6263(9) 0.150(7) Uani 1 2 d S
O11 O 0.5736(3) 0.9491(2) 0.4689(2) 0.0552(15) Uani 1 1 d .
O10W O 1.1813(5) 0.7500 0.7719(5) 0.079(3) Uani 1 2 d S
O12 O 0.5396(4) 0.8783(2) 0.4573(3) 0.0655(17) Uani 1 1 d .
O11W O 1.0945(3) 0.81270(19) 0.8258(2) 0.0517(14) Uani 1 1 d .
O12W O 1.2002(4) 0.82808(19) 0.4835(2) 0.0570(16) Uani 1 1 d .
O13W O 1.1169(11) 0.8528(5) 0.5301(7) 0.196(8) Uani 1 1 d .
O14W O 0.6896(4) 1.0421(2) 0.5399(3) 0.0682(18) Uani 1 1 d .
O15W O 0.6573(8) 0.8277(4) 0.3541(4) 0.128(4) Uani 1 1 d .
O16W O 0.4644(5) 0.7931(5) 0.5379(7) 0.158(6) Uani 1 1 d .
O17W O 0.4186(4) 0.9569(3) 0.5415(5) 0.101(3) Uani 1 1 d .
O18W O 0.3421(10) 0.8139(5) 0.3724(9) 0.282(15) Uani 1 1 d .
O19W O 0.1836(7) 0.8676(4) 0.2504(6) 0.147(5) Uani 1 1 d .
O20W O 0.4251(9) 0.8268(7) 0.4319(8) 0.194(7) Uiso 1 1 d .
O21W O 0.7855(15) 0.5978(6) 0.1295(5) 0.304(16) Uani 1 1 d .
O22W O 0.2812(16) 0.7500 0.3731(12) 0.222(11) Uiso 1 2 d S
O23W O 1.1200(15) 0.7500 0.6735(12) 0.210(11) Uiso 1 2 d S
O24W O 0.431(3) 0.7500 0.483(3) 0.47(4) Uani 1 2 d S
O25W O 0.723(4) 0.7500 0.389(2) 0.53(5) Uani 1 2 d S
Co1 Co 1.06068(4) 0.99539(3) 0.68547(3) 0.0226(2) Uani 1 1 d .
Cd1 Cd 1.20238(4) 1.2500 0.44957(4) 0.0444(2) Uani 1 2 d S
Cd2 Cd 1.41510(4) 0.7500 0.76043(5) 0.0500(3) Uani 1 2 d S
Cd3 Cd 0.62558(3) 0.893252(16) 0.52823(2) 0.03358(17) Uani 1 1 d .

loop_
_atom_site_aniso_label
_atom_site_aniso_U_11
_atom_site_aniso_U_22
_atom_site_aniso_U_33
_atom_site_aniso_U_23
_atom_site_aniso_U_13
_atom_site_aniso_U_12
C1 0.085(7) 0.035(4) 0.077(7) 0.010(4) 0.035(6) 0.028(5)
C2 0.057(5) 0.032(4) 0.072(6) 0.014(4) 0.023(5) 0.012(4)
C3 0.110(8) 0.038(4) 0.037(4) 0.007(3) 0.019(5) 0.008(5)
C4 0.087(6) 0.036(4) 0.032(4) 0.009(3) 0.007(4) -0.005(4)
C5 0.039(4) 0.028(3) 0.037(4) 0.009(3) 0.014(3) 0.010(3)
C6 0.043(4) 0.044(4) 0.048(4) 0.017(3) 0.004(4) 0.006(3)
C7 0.045(4) 0.044(5) 0.076(6) 0.015(4) 0.022(4) 0.001(4)
C8 0.034(4) 0.049(4) 0.050(4) 0.022(4) 0.012(3) 0.021(3)
C9 0.026(3) 0.045(4) 0.032(3) 0.011(3) 0.003(3) 0.007(3)
C10 0.022(3) 0.049(4) 0.058(5) 0.007(4) 0.006(3) 0.013(3)
C11 0.024(3) 0.034(4) 0.057(5) 0.000(3) 0.013(3) 0.001(3)
C12 0.028(3) 0.035(4) 0.048(4) 0.008(3) 0.009(3) -0.002(3)
C13 0.024(3) 0.029(3) 0.033(3) 0.004(3) 0.004(3) 0.001(3)
C14 0.028(3) 0.032(3) 0.048(4) 0.016(3) 0.009(3) 0.003(3)
C15 0.021(3) 0.026(3) 0.036(3) 0.012(3) -0.001(3) 0.005(2)
C16 0.037(4) 0.032(3) 0.040(4) -0.002(3) -0.002(3) 0.005(3)
C17 0.028(3) 0.040(4) 0.043(4) 0.005(3) -0.010(3) 0.007(3)
C18 0.025(3) 0.030(3) 0.056(4) 0.007(3) 0.009(3) 0.005(3)
C19 0.051(5) 0.056(5) 0.048(5) -0.007(4) 0.006(4) 0.023(4)
C20 0.040(4) 0.053(5) 0.035(4) 0.004(3) 0.002(3) 0.022(3)
C21 0.026(3) 0.037(4) 0.077(6) 0.003(4) -0.003(4) 0.007(3)
C22 0.040(4) 0.035(4) 0.035(3) 0.003(3) -0.012(3) 0.003(3)
C23 0.034(3) 0.032(3) 0.035(3) 0.005(3) -0.007(3) 0.001(3)
C24 0.035(4) 0.027(3) 0.038(4) 0.004(3) 0.000(3) 0.002(3)
C25 0.029(3) 0.032(3) 0.037(4) 0.004(3) -0.001(3) 0.005(3)
C26 0.033(3) 0.040(4) 0.024(3) 0.004(3) -0.001(3) -0.004(3)
C27 0.050(5) 0.051(5) 0.061(5) 0.032(4) -0.028(4) -0.017(4)
C28 0.049(5) 0.049(5) 0.060(5) 0.028(4) -0.026(4) -0.006(4)
C29 0.034(3) 0.036(4) 0.024(3) 0.007(3) 0.002(3) 0.003(3)
C30 0.029(3) 0.038(4) 0.026(3) 0.009(3) 0.004(3) 0.009(3)
C31 0.035(4) 0.067(5) 0.028(3) 0.009(3) 0.009(3) 0.008(4)
C32 0.024(3) 0.074(6) 0.049(4) 0.013(4) 0.012(3) -0.003(4)
C33 0.021(3) 0.056(5) 0.044(4) 0.013(3) 0.001(3) -0.005(3)
C34 0.021(3) 0.035(3) 0.032(3) 0.009(3) -0.002(3) 0.007(3)
C35 0.027(3) 0.034(3) 0.036(3) -0.008(3) 0.005(3) 0.004(3)
C36 0.030(3) 0.038(4) 0.026(3) 0.001(3) -0.003(3) 0.002(3)
C37 0.124(9) 0.064(6) 0.033(4) -0.004(4) -0.018(5) 0.046(6)
C38 0.142(11) 0.085(8) 0.044(5) -0.005(5) -0.015(6) 0.074(8)
C39 0.036(4) 0.060(5) 0.038(4) 0.009(4) -0.004(3) 0.002(3)
C40 0.065(5) 0.045(4) 0.044(4) -0.001(3) -0.024(4) -0.001(4)
C41 0.057(5) 0.049(4) 0.035(4) -0.003(3) -0.015(4) 0.008(4)
C42 0.030(4) 0.068(6) 0.051(5) 0.016(4) -0.005(3) 0.003(4)
N1 0.033(3) 0.036(3) 0.029(3) 0.011(2) 0.007(2) 0.005(2)
N2 0.022(2) 0.028(3) 0.024(2) 0.008(2) 0.002(2) 0.004(2)
N3 0.020(2) 0.032(3) 0.032(3) 0.008(2) 0.006(2) 0.006(2)
N4 0.028(3) 0.039(3) 0.021(2) 0.005(2) -0.001(2) -0.003(2)
N5 0.022(2) 0.031(3) 0.028(3) 0.008(2) 0.003(2) 0.006(2)
N6 0.023(2) 0.030(3) 0.027(3) -0.004(2) -0.003(2) 0.001(2)
O1 0.053(4) 0.076(4) 0.094(5) 0.059(4) 0.036(3) 0.040(3)
O2 0.037(3) 0.057(4) 0.118(6) 0.057(4) 0.033(3) 0.019(3)
O1W 0.051(3) 0.024(2) 0.049(3) 0.000(2) 0.004(2) 0.000(2)
O3 0.050(3) 0.049(3) 0.027(2) -0.001(2) 0.005(2) 0.002(2)
O2W 0.050(4) 0.035(4) 0.047(4) 0.000 0.006(3) 0.000
O4 0.030(2) 0.049(3) 0.048(3) 0.004(2) 0.009(2) -0.003(2)
O3W 0.062(5) 0.058(5) 0.064(5) 0.000 0.003(4) 0.000
O5 0.126(7) 0.056(4) 0.086(5) 0.032(4) 0.052(5) 0.019(5)
O4W 0.065(4) 0.069(4) 0.086(5) -0.019(4) 0.015(4) -0.024(3)
O6 0.083(5) 0.045(4) 0.147(8) 0.027(4) 0.065(5) -0.001(4)
O5W 0.067(6) 0.074(6) 0.068(6) 0.000 -0.008(5) 0.000
O7 0.056(4) 0.054(4) 0.084(5) 0.019(3) 0.010(3) 0.031(3)
O6W 0.059(4) 0.059(4) 0.074(4) -0.006(3) 0.016(3) 0.017(3)
O8 0.086(5) 0.185(10) 0.074(5) -0.020(6) 0.005(4) 0.098(7)
O7W 0.036(3) 0.030(2) 0.053(3) 0.002(2) 0.004(2) 0.002(2)
O9 0.040(3) 0.043(3) 0.069(4) 0.013(3) -0.024(3) 0.001(2)
O8W 0.068(4) 0.074(5) 0.067(4) -0.002(4) 0.018(3) 0.000(4)
O10 0.036(3) 0.035(3) 0.053(3) 0.008(2) -0.008(2) -0.002(2)
O9W 0.158(16) 0.108(12) 0.185(18) 0.000 0.018(14) 0.000
O11 0.035(3) 0.074(4) 0.056(3) 0.024(3) -0.011(3) -0.001(3)
O10W 0.059(6) 0.071(7) 0.108(9) 0.000 -0.005(6) 0.000
O12 0.074(4) 0.069(4) 0.054(4) 0.021(3) -0.017(3) 0.009(3)
O11W 0.062(4) 0.038(3) 0.056(3) 0.003(2) -0.023(3) -0.004(3)
O12W 0.084(4) 0.033(3) 0.055(3) 0.007(2) -0.006(3) -0.012(3)
O13W 0.28(2) 0.120(11) 0.189(15) -0.041(10) -0.104(14) 0.052(12)
O14W 0.064(4) 0.071(4) 0.069(4) -0.005(3) 0.017(3) 0.000(3)
O15W 0.221(13) 0.086(6) 0.079(6) -0.015(5) 0.000(7) -0.004(7)
O16W 0.064(6) 0.148(11) 0.261(16) 0.031(10) -0.049(8) -0.021(6)
O17W 0.048(4) 0.092(6) 0.164(9) -0.050(6) -0.001(5) 0.011(4)
O18W 0.30(2) 0.160(13) 0.39(3) 0.188(16) -0.27(2) -0.164(14)
O19W 0.136(9) 0.118(9) 0.189(12) 0.000(9) 0.018(9) -0.039(8)
O21W 0.60(4) 0.245(18) 0.062(6) -0.019(8) -0.067(13) 0.29(2)
O24W 0.31(5) 0.45(8) 0.66(11) 0.000 -0.33(7) 0.000
O25W 1.00(13) 0.097(17) 0.50(6) 0.000 -0.58(8) 0.000
Co1 0.0186(4) 0.0277(4) 0.0216(4) 0.0065(3) 0.0032(3) 0.0025(3)
Cd1 0.0515(5) 0.0233(4) 0.0585(5) 0.000 0.0164(4) 0.000
Cd2 0.0225(4) 0.0260(4) 0.1015(7) 0.000 0.0129(4) 0.000
Cd3 0.0331(3) 0.0294(3) 0.0382(3) 0.00544(19) -0.0083(2) 0.00118(19)

loop_
_atom_type_symbol
_atom_type_description
_atom_type_scat_dispersion_real
_atom_type_scat_dispersion_imag
_atom_type_scat_source
C C 0.0033 0.0016 'International Tables Vol C Tables 4.2.6.8 and 6.1.1.4'
H H 0.0000 0.0000 'International Tables Vol C Tables 4.2.6.8 and 6.1.1.4'
N N 0.0061 0.0033 'International Tables Vol C Tables 4.2.6.8 and 6.1.1.4'
O O 0.0106 0.0060 'International Tables Vol C Tables 4.2.6.8 and 6.1.1.4'
Co Co 0.3494 0.9721 'International Tables Vol C Tables 4.2.6.8 and 6.1.1.4'
Cd Cd -0.8075 1.2024 'International Tables Vol C Tables 4.2.6.8 and 6.1.1.4'

loop_
_geom_angle_atom_site_label_1
_geom_angle_atom_site_label_2
_geom_angle_atom_site_label_3
_geom_angle
_geom_angle_site_symmetry_1
_geom_angle_site_symmetry_3
O6 C1 O5 121.9(10) . .
O6 C1 C2 120.7(10) . .
O5 C1 C2 117.4(11) . .
C3 C2 C7 119.7(8) . .
C3 C2 C1 121.5(10) . .
C7 C2 C1 118.9(9) . .
C2 C3 C4 120.3(9) . .
C5 C4 C3 119.1(9) . .
C6 C5 C4 119.8(7) . .
C6 C5 N1 121.0(7) . .
C4 C5 N1 119.2(7) . .
C5 C6 C7 121.0(8) . .
C2 C7 C6 120.2(9) . .
O1 C8 N1 128.2(7) . .
O1 C8 C9 120.9(6) . .
N1 C8 C9 110.9(6) . .
N2 C9 C10 119.1(6) . .
N2 C9 C8 113.0(5) . .
C10 C9 C8 127.9(6) . .
C11 C10 C9 119.9(6) . .
C10 C11 C12 119.7(6) . .
C13 C12 C11 117.9(6) . .
N2 C13 C12 120.8(6) . .
N2 C13 C14 111.8(5) . .
C12 C13 C14 127.3(6) . .
O2 C14 N3 127.2(6) . .
O2 C14 C13 119.6(6) . .
N3 C14 C13 113.1(5) . .
C20 C15 C16 119.4(6) . .
C20 C15 N3 120.6(6) . .
C16 C15 N3 119.9(6) . .
C15 C16 C17 120.4(7) . .
C16 C17 C18 119.7(6) . .
C19 C18 C17 119.5(6) . .
C19 C18 C21 122.0(7) . .
C17 C18 C21 118.5(7) . .
C18 C19 C20 120.6(7) . .
C15 C20 C19 120.3(7) . .
O8 C21 O7 120.9(7) . .
O8 C21 C18 119.3(8) . .
O7 C21 C18 119.8(8) . .
O10 C22 O9 120.1(6) . .
O10 C22 C23 120.0(6) . .
O9 C22 C23 119.9(6) . .
O10 C22 Cd3 59.8(4) . .
O9 C22 Cd3 61.5(4) . .
C23 C22 Cd3 167.7(5) . .
C28 C23 C24 117.3(6) . .
C28 C23 C22 120.1(6) . .
C24 C23 C22 122.5(6) . .
C25 C24 C23 120.8(6) . .
C24 C25 C26 120.4(6) . .
C27 C26 C25 119.2(6) . .
C27 C26 N4 119.4(6) . .
C25 C26 N4 121.4(6) . .
C26 C27 C28 120.5(7) . .
C23 C28 C27 121.3(7) . .
O3 C29 N4 128.0(6) . .
O3 C29 C30 121.4(6) . .
N4 C29 C30 110.7(5) . .
N5 C30 C31 119.9(7) . .
N5 C30 C29 112.8(5) . .
C31 C30 C29 127.3(6) . .
C32 C31 C30 118.0(7) . .
C31 C32 C33 121.1(6) . .
C34 C33 C32 117.7(7) . .
N5 C34 C33 120.1(6) . .
N5 C34 C35 112.6(5) . 2_675
C33 C34 C35 127.2(6) . 2_675
O4 C35 N6 126.7(6) . .
O4 C35 C34 122.0(6) . 2_674
N6 C35 C34 111.3(6) . 2_674
C37 C36 C41 118.5(7) . .
C37 C36 N6 121.4(6) . .
C41 C36 N6 119.9(6) . .
C36 C37 C38 121.0(8) . .
C39 C38 C37 120.6(9) . .
C38 C39 C40 119.1(7) . .
C38 C39 C42 120.4(8) . .
C40 C39 C42 120.5(8) . .
C39 C40 C41 120.2(8) . .
C36 C41 C40 120.4(8) . .
O11 C42 O12 121.8(7) . .
O11 C42 C39 119.9(8) . .
O12 C42 C39 118.2(8) . .
O11 C42 Cd3 60.8(4) . .
O12 C42 Cd3 61.3(4) . .
C39 C42 Cd3 172.9(6) . .
C8 N1 C5 117.6(6) . .
C8 N1 Co1 116.0(5) . .
C5 N1 Co1 126.2(4) . .
C9 N2 C13 122.5(5) . .
C9 N2 Co1 118.5(4) . .
C13 N2 Co1 118.9(4) . .
C14 N3 C15 116.6(5) . .
C14 N3 Co1 114.9(4) . .
C15 N3 Co1 128.4(4) . .
C29 N4 C26 120.2(5) . .
C29 N4 Co1 116.4(4) . .
C26 N4 Co1 122.8(4) . .
C30 N5 C34 123.1(6) . .
C30 N5 Co1 118.5(5) . .
C34 N5 Co1 118.3(4) . .
C35 N6 C36 119.6(6) . .
C35 N6 Co1 116.0(4) . 2_674
C36 N6 Co1 123.8(4) . 2_674
C1 O5 Cd1 88.7(7) . .
C1 O6 Cd1 96.3(7) . .
C21 O7 Cd2 103.1(5) . .
C22 O9 Cd3 90.9(4) . .
C22 O10 Cd3 92.7(4) . .
C42 O11 Cd3 92.2(5) . .
C42 O12 Cd3 90.9(5) . .
N5 Co1 N2 178.8(2) . .
N5 Co1 N4 81.6(2) . .
N2 Co1 N4 97.6(2) . .
N5 Co1 N6 81.5(2) . 2_675
N2 Co1 N6 99.3(2) . 2_675
N4 Co1 N6 163.1(2) . 2_675
N5 Co1 N1 97.7(2) . .
N2 Co1 N1 81.5(2) . .
N4 Co1 N1 91.4(2) . .
N6 Co1 N1 90.8(2) 2_675 .
N5 Co1 N3 99.7(2) . .
N2 Co1 N3 81.2(2) . .
N4 Co1 N3 91.7(2) . .
N6 Co1 N3 91.2(2) 2_675 .
N1 Co1 N3 162.6(2) . .
O1W Cd1 O1W 79.5(2) . 8_585
O1W Cd1 O6 164.4(2) . 8_585
O1W Cd1 O6 95.2(2) 8_585 8_585
O1W Cd1 O6 95.2(2) . .
O1W Cd1 O6 164.4(2) 8_585 .
O6 Cd1 O6 86.0(4) 8_585 .
O1W Cd1 O2W 86.8(2) . .
O1W Cd1 O2W 86.8(2) 8_585 .
O6 Cd1 O2W 78.2(3) 8_585 .
O6 Cd1 O2W 78.2(3) . .
O1W Cd1 O5 88.5(2) . .
O1W Cd1 O5 140.6(3) 8_585 .
O6 Cd1 O5 104.4(3) 8_585 .
O6 Cd1 O5 52.9(3) . .
O2W Cd1 O5 130.2(2) . .
O1W Cd1 O5 140.6(3) . 8_585
O1W Cd1 O5 88.5(2) 8_585 8_585
O6 Cd1 O5 52.9(3) 8_585 8_585
O6 Cd1 O5 104.4(3) . 8_585
O2W Cd1 O5 130.2(2) . 8_585
O5 Cd1 O5 77.2(4) . 8_585
O7 Cd2 O7 87.9(4) . 8_575
O7 Cd2 O4W 84.3(3) . .
O7 Cd2 O4W 150.0(3) 8_575 .
O7 Cd2 O4W 150.0(3) . 8_575
O7 Cd2 O4W 84.3(3) 8_575 8_575
O4W Cd2 O4W 88.0(4) . 8_575
O7 Cd2 O3W 123.6(2) . .
O7 Cd2 O3W 123.6(2) 8_575 .
O4W Cd2 O3W 84.3(2) . .
O4W Cd2 O3W 84.3(2) 8_575 .
O7 Cd2 O5W 75.8(2) . .
O7 Cd2 O5W 75.8(2) 8_575 .
O4W Cd2 O5W 74.1(2) . .
O4W Cd2 O5W 74.1(2) 8_575 .
O3W Cd2 O5W 149.7(3) . .
O8W Cd3 O6W 167.9(3) . .
O8W Cd3 O7W 92.1(2) . .
O6W Cd3 O7W 82.5(2) . .
O8W Cd3 O10 82.7(2) . .
O6W Cd3 O10 107.1(2) . .
O7W Cd3 O10 82.04(17) . .
O8W Cd3 O11 92.8(2) . .
O6W Cd3 O11 84.1(2) . .
O7W Cd3 O11 137.6(2) . .
O10 Cd3 O11 140.34(19) . .
O8W Cd3 O12 78.6(3) . .
O6W Cd3 O12 90.1(3) . .
O7W Cd3 O12 85.2(2) . .
O10 Cd3 O12 156.9(2) . .
O11 Cd3 O12 54.8(2) . .
O8W Cd3 O9 88.1(2) . .
O6W Cd3 O9 103.3(2) . .
O7W Cd3 O9 136.41(18) . .
O10 Cd3 O9 54.75(17) . .
O11 Cd3 O9 85.8(2) . .
O12 Cd3 O9 137.1(2) . .
O8W Cd3 C42 83.9(3) . .
O6W Cd3 C42 88.1(2) . .
O7W Cd3 C42 112.5(2) . .
O10 Cd3 C42 160.6(2) . .
O11 Cd3 C42 27.0(2) . .
O12 Cd3 C42 27.8(3) . .
O9 Cd3 C42 110.9(2) . .
O8W Cd3 C22 81.6(2) . .
O6W Cd3 C22 110.4(2) . .
O7W Cd3 C22 109.51(19) . .
O10 Cd3 C22 27.48(19) . .
O11 Cd3 C22 112.9(2) . .
O12 Cd3 C22 155.7(2) . .
O9 Cd3 C22 27.62(19) . .
C42 Cd3 C22 135.9(2) . .

loop_
_geom_bond_atom_site_label_1
_geom_bond_atom_site_label_2
_geom_bond_distance
_geom_bond_site_symmetry_2
C1 O6 1.233(14) .
C1 O5 1.273(14) .
C1 C2 1.495(13) .
C2 C3 1.366(14) .
C2 C7 1.371(14) .
C3 C4 1.416(12) .
C4 C5 1.388(11) .
C5 C6 1.353(11) .
C5 N1 1.443(8) .
C6 C7 1.394(11) .
C8 O1 1.230(9) .
C8 N1 1.336(9) .
C8 C9 1.500(10) .
C9 N2 1.333(8) .
C9 C10 1.380(10) .
C10 C11 1.378(11) .
C11 C12 1.402(10) .
C12 C13 1.369(9) .
C13 N2 1.342(8) .
C13 C14 1.482(9) .
C14 O2 1.272(8) .
C14 N3 1.320(8) .
C15 C20 1.375(10) .
C15 C16 1.386(10) .
C15 N3 1.426(8) .
C16 C17 1.388(10) .
C17 C18 1.393(11) .
C18 C19 1.370(11) .
C18 C21 1.515(9) .
C19 C20 1.389(10) .
C21 O8 1.237(11) .
C21 O7 1.237(11) .
C22 O10 1.264(9) .
C22 O9 1.269(9) .
C22 C23 1.489(10) .
C22 Cd3 2.737(7) .
C23 C28 1.385(11) .
C23 C24 1.403(9) .
C24 C25 1.382(10) .
C25 C26 1.386(10) .
C26 C27 1.362(10) .
C26 N4 1.438(8) .
C27 C28 1.391(11) .
C29 O3 1.243(8) .
C29 N4 1.334(8) .
C29 C30 1.503(10) .
C30 N5 1.329(9) .
C30 C31 1.393(10) .
C31 C32 1.386(12) .
C32 C33 1.393(12) .
C33 C34 1.388(9) .
C34 N5 1.335(9) .
C34 C35 1.491(10) 2_675
C35 O4 1.253(8) .
C35 N6 1.332(8) .
C35 C34 1.491(10) 2_674
C36 C37 1.373(11) .
C36 C41 1.382(10) .
C36 N6 1.421(8) .
C37 C38 1.390(13) .
C38 C39 1.359(13) .
C39 C40 1.388(12) .
C39 C42 1.500(11) .
C40 C41 1.392(11) .
C42 O11 1.244(11) .
C42 O12 1.278(11) .
C42 Cd3 2.736(8) .
N1 Co1 1.965(5) .
N2 Co1 1.860(5) .
N3 Co1 1.979(5) .
N4 Co1 1.950(5) .
N5 Co1 1.859(5) .
N6 Co1 1.951(5) 2_674
O1W Cd1 2.262(5) .
O2W Cd1 2.389(8) .
O3W Cd2 2.344(9) .
O5 Cd1 2.525(9) .
O4W Cd2 2.337(6) .
O6 Cd1 2.385(8) .
O5W Cd2 2.582(10) .
O7 Cd2 2.295(6) .
O6W Cd3 2.326(6) .
O7W Cd3 2.333(5) .
O9 Cd3 2.405(5) .
O8W Cd3 2.309(7) .
O10 Cd3 2.367(5) .
O11 Cd3 2.390(6) .
O12 Cd3 2.399(7) .
Co1 N6 1.951(5) 2_675
Cd1 O1W 2.262(5) 8_585
Cd1 O6 2.385(8) 8_585
Cd1 O5 2.525(9) 8_585
Cd2 O7 2.295(6) 8_575
Cd2 O4W 2.337(6) 8_575
